data_4514205
loop_
_publ_author_name
'Larionov, Evgeny'
'Mastandrea, Marco M.'
'Peric\`as, Miquel A.'

_publ_section_title
;
 Asymmetric Visible-Light Photoredox Cross-Dehydrogenative Coupling of
 Aldehydes with Xanthenes
;
_journal_issue 10
_journal_name_full 'ACS Catalysis'
_journal_page_first 7008
_journal_paper_doi 10.1021/acscatal.7b02659
_journal_volume 7
_journal_year 2017
_chemical_absolute_configuration ad
_chemical_formula_sum 'C31 H32 Fe O3'
_chemical_formula_weight 508.41
_space_group_IT_number 19
_space_group_name_Hall 'P 2ac 2ab'
_symmetry_cell_setting orthorhombic
_symmetry_space_group_name_Hall 'P 2ac 2ab'
_symmetry_space_group_name_H-M 'P 21 21 21'
_atom_sites_solution_hydrogens geom
_audit_creation_method SHELXL-2014/7
_cell_angle_alpha 90
_cell_angle_beta 90
_cell_angle_gamma 90
_cell_formula_units_Z 8
_cell_length_a 9.6682(5)
_cell_length_b 10.6608(4)
_cell_length_c 48.1982(18)
_cell_measurement_reflns_used 9111
_cell_measurement_temperature 100(2)
_cell_measurement_theta_max 23.1260
_cell_measurement_theta_min 2.2760
_cell_volume 4967.8(4)
_computing_cell_refinement 'CrystalClear-SM Expert 2.1 b29 (Rigaku, 2013)'
_computing_data_collection 'CrystalClear-SM Expert 2.1 b29 (Rigaku, 2013)'
_computing_data_reduction 'CrystalClear-SM Expert 2.1 b29 (Rigaku, 2013)'
_computing_molecular_graphics 'SHELXL-2014 (Sheldrick, 2014)'
_computing_publication_material 'SHELXL-2014 (Sheldrick, 2014)'
_computing_structure_refinement 'SHELXL-2014 (Sheldrick, 2014)'
_computing_structure_solution Sir2011
_diffrn_ambient_temperature 100(2)
_diffrn_detector_area_resol_mean 5.8140
_diffrn_detector_type 'PILATUS 200K'
_diffrn_measured_fraction_theta_full 0.999
_diffrn_measured_fraction_theta_max 0.999
_diffrn_measurement_device_type '1/4chi goniometer'
_diffrn_measurement_method
;
 Fullsphere data collection, phi and omega scans
;
_diffrn_measurement_specimen_support 'magnetic support with MicroMount'
_diffrn_radiation_monochromator 'Confocal Max Flux optic'
_diffrn_radiation_type MoK\a
_diffrn_radiation_wavelength 0.7107
_diffrn_reflns_av_R_equivalents 0.1393
_diffrn_reflns_av_unetI/netI 0.1278
_diffrn_reflns_Laue_measured_fraction_full 0.999
_diffrn_reflns_Laue_measured_fraction_max 0.999
_diffrn_reflns_limit_h_max 11
_diffrn_reflns_limit_h_min -11
_diffrn_reflns_limit_k_max 12
_diffrn_reflns_limit_k_min -12
_diffrn_reflns_limit_l_max 56
_diffrn_reflns_limit_l_min -58
_diffrn_reflns_number 51692
_diffrn_reflns_point_group_measured_fraction_full 0.997
_diffrn_reflns_point_group_measured_fraction_max 0.996
_diffrn_reflns_theta_full 25.242
_diffrn_reflns_theta_max 25.349
_diffrn_reflns_theta_min 1.956
_diffrn_source 'Microfocus rotating anode X-ray tube'
_diffrn_source_current 24
_diffrn_source_power 50
_diffrn_source_size '0.2 mm x 0.2 mm fine focus'
_diffrn_source_type 'Rigaku MicroMax-007HF'
_exptl_absorpt_coefficient_mu 0.638
_exptl_absorpt_correction_T_max 0.981
_exptl_absorpt_correction_T_min 0.755
_exptl_absorpt_correction_type multi-scan
_exptl_absorpt_process_details
; 
 CrystalClear-SM Expert 2.1 b29 (Rigaku, 2013)
;
_exptl_crystal_colour Yellow
_exptl_crystal_density_diffrn 1.360
_exptl_crystal_description Block
_exptl_crystal_F_000 2144
_exptl_crystal_size_max 0.15
_exptl_crystal_size_mid 0.04
_exptl_crystal_size_min 0.03
_refine_diff_density_max 0.787
_refine_diff_density_min -0.563
_refine_diff_density_rms 0.091
_refine_ls_abs_structure_details
;
 Flack x determined using 1999 quotients [(I+)-(I-)]/[(I+)+(I-)]
 (Parsons, Flack and Wagner, Acta Cryst. B69 (2013) 249-259).
;
_refine_ls_abs_structure_Flack -0.029(15)
_refine_ls_extinction_method none
_refine_ls_goodness_of_fit_ref 1.031
_refine_ls_hydrogen_treatment constr
_refine_ls_matrix_type full
_refine_ls_number_parameters 637
_refine_ls_number_reflns 9080
_refine_ls_number_restraints 18
_refine_ls_restrained_S_all 1.032
_refine_ls_R_factor_all 0.1170
_refine_ls_R_factor_gt 0.0688
_refine_ls_shift/su_max 0.000
_refine_ls_shift/su_mean 0.000
_refine_ls_structure_factor_coef Fsqd
_refine_ls_weighting_details 'w=1/[\s^2^(Fo^2^)+(0.0706P)^2^+1.5241P] where P=(Fo^2^+2Fc^2^)/3'
_refine_ls_weighting_scheme calc
_refine_ls_wR_factor_gt 0.1322
_refine_ls_wR_factor_ref 0.1484
_reflns_Friedel_coverage 0.763
_reflns_Friedel_fraction_full 0.993
_reflns_Friedel_fraction_max 0.992
_reflns_number_gt 6349
_reflns_number_total 9080
_reflns_threshold_expression 'I > 2\s(I)'
_cod_data_source_file cs7b02659_si_003.cif
_cod_data_source_block lev455b
_cod_depositor_comments
;
The following automatic conversions were performed:

'_symmetry_cell_setting' value 'Orthorhombic' changed to
'orthorhombic' according to
/home/data/users/saulius/crontab/automatic-downloads/rss-feeds/ACS/lib/dictionaries/cif_core.dic
dictionary named 'cif_core.dic' version 2.4.2 from 2011-04-26.

'_exptl_absorpt_correction_type' value 'Multi-scan' changed to
'multi-scan' according to
/home/data/users/saulius/crontab/automatic-downloads/rss-feeds/ACS/lib/dictionaries/cif_core.dic
dictionary named 'cif_core.dic' version 2.4.2 from 2011-04-26.

Automatic conversion script
Id: cif_fix_values 4973 2017-02-22 13:04:09Z antanas 

 Adding full bibliography for 4514205--4514206.cif.
;
_cod_original_cell_volume 4967.8(3)
_cod_original_sg_symbol_H-M P2(1)2(1)2(1)
_cod_database_code 4514205
_shelx_shelxl_version_number 2014/7
_shelx_space_group_comment
;
The symmetry employed for this shelxl refinement is uniquely defined
by the following loop, which should always be used as a source of
symmetry information in preference to the above space-group names.
They are only intended as comments.
;
_shelx_estimated_absorpt_t_min 0.910
_shelx_estimated_absorpt_t_max 0.981

loop_
_space_group_symop_operation_xyz
'x, y, z'
'-x+1/2, -y, z+1/2'
'-x, y+1/2, -z+1/2'
'x+1/2, -y+1/2, -z'

loop_
_atom_site_label
_atom_site_type_symbol
_atom_site_fract_x
_atom_site_fract_y
_atom_site_fract_z
_atom_site_U_iso_or_equiv
_atom_site_adp_type
_atom_site_occupancy
_atom_site_site_symmetry_order
_atom_site_calc_flag
_atom_site_refinement_flags_posn
_atom_site_refinement_flags_adp
Fe1A Fe -0.03862(12) 0.11268(11) 0.03682(2) 0.0198(3) Uani 1 1 d . .
O1A O 0.3054(6) -0.0002(5) 0.19951(10) 0.0205(13) Uani 1 1 d . .
O2A O 0.0331(6) 0.2208(5) 0.10973(10) 0.0225(13) Uani 1 1 d . .
O3A O -0.1256(7) 0.3539(6) 0.09315(11) 0.0359(17) Uani 1 1 d . .
C1A C 0.1679(8) 0.0703(7) 0.14874(16) 0.0186(19) Uani 1 1 d . .
H1A H 0.1806 0.0697 0.1286 0.022 Uiso 1 1 calc R U
C2A C 0.2847(8) 0.1451(7) 0.16138(15) 0.0155(18) Uani 1 1 d . .
C3A C 0.3324(8) 0.2553(7) 0.14878(16) 0.0190(19) Uani 1 1 d . .
H3A H 0.2948 0.2810 0.1320 0.023 Uiso 1 1 calc R U
C4A C 0.4357(9) 0.3263(7) 0.16125(17) 0.023(2) Uani 1 1 d . .
H4A H 0.4675 0.3987 0.1526 0.027 Uiso 1 1 calc R U
C5A C 0.4908(8) 0.2906(8) 0.18615(16) 0.0207(19) Uani 1 1 d . .
H5A H 0.5569 0.3404 0.1948 0.025 Uiso 1 1 calc R U
C6A C 0.4473(8) 0.1787(7) 0.19855(16) 0.0189(19) Uani 1 1 d . .
H6A H 0.4880 0.1503 0.2149 0.023 Uiso 1 1 calc R U
C7A C 0.3432(8) 0.1117(7) 0.18606(16) 0.0171(18) Uani 1 1 d . .
C8A C 0.2367(8) -0.0920(7) 0.18389(17) 0.0184(19) Uani 1 1 d . .
C9A C 0.2398(8) -0.2112(8) 0.19535(16) 0.0202(19) Uani 1 1 d . .
H9A H 0.2845 -0.2259 0.2121 0.024 Uiso 1 1 calc R U
C10A C 0.1752(8) -0.3072(7) 0.18138(16) 0.0207(19) Uani 1 1 d . .
C11A C 0.1163(8) -0.2855(8) 0.15589(17) 0.0216(19) Uani 1 1 d . .
H11A H 0.0772 -0.3519 0.1461 0.026 Uiso 1 1 calc R U
C12A C 0.1141(8) -0.1642(7) 0.14432(16) 0.0187(19) Uani 1 1 d . .
C13A C 0.1746(8) -0.0644(7) 0.15900(15) 0.0150(17) Uani 1 1 d . .
C14A C 0.1686(9) -0.4396(7) 0.19342(18) 0.026(2) Uani 1 1 d . .
H14A H 0.0942 -0.4849 0.1849 0.039 Uiso 1 1 calc R U
H14B H 0.1530 -0.4349 0.2131 0.039 Uiso 1 1 calc R U
H14C H 0.2543 -0.4821 0.1899 0.039 Uiso 1 1 calc R U
C15A C 0.0496(9) -0.1442(8) 0.11614(17) 0.026(2) Uani 1 1 d . .
H15A H 0.1147 -0.1029 0.1042 0.040 Uiso 1 1 calc R U
H15B H -0.0317 -0.0932 0.1180 0.040 Uiso 1 1 calc R U
H15C H 0.0248 -0.2238 0.1083 0.040 Uiso 1 1 calc R U
C16A C -0.0059(9) 0.2450(7) 0.13808(16) 0.021(2) Uani 1 1 d . .
H16A H -0.1033 0.2667 0.1390 0.025 Uiso 1 1 calc R U
H16B H 0.0473 0.3148 0.1454 0.025 Uiso 1 1 calc R U
C17A C 0.0219(8) 0.1276(7) 0.15518(16) 0.0197(19) Uani 1 1 d . .
H17A H -0.0470 0.0650 0.1497 0.024 Uiso 1 1 calc R U
C18A C -0.0004(7) 0.1540(7) 0.18600(16) 0.0154(18) Uani 1 1 d . U
H18A H 0.0653 0.2176 0.1918 0.019 Uiso 1 1 calc R U
H18B H 0.0203 0.0781 0.1963 0.019 Uiso 1 1 calc R U
C19A C -0.1456(8) 0.1977(8) 0.19385(15) 0.0189(18) Uani 1 1 d . .
H19A H -0.1622 0.2797 0.1858 0.023 Uiso 1 1 calc R U
H19B H -0.2129 0.1399 0.1861 0.023 Uiso 1 1 calc R U
C20A C -0.1657(9) 0.2055(9) 0.22498(15) 0.028(2) Uani 1 1 d . .
H20A H -0.2583 0.2325 0.2289 0.042 Uiso 1 1 calc R U
H20B H -0.1011 0.2645 0.2326 0.042 Uiso 1 1 calc R U
H20C H -0.1503 0.1244 0.2331 0.042 Uiso 1 1 calc R U
C21A C -0.0305(9) 0.2802(8) 0.08930(16) 0.0223(19) Uani 1 1 d . U
C22A C 0.0288(9) 0.2526(7) 0.06233(16) 0.0196(19) Uani 1 1 d . .
C23A C 0.1393(9) 0.1662(7) 0.05622(17) 0.023(2) Uani 1 1 d . .
H23A H 0.1890 0.1194 0.0691 0.027 Uiso 1 1 calc R U
C24A C 0.1583(9) 0.1657(8) 0.02751(17) 0.028(2) Uani 1 1 d . .
H24A H 0.2229 0.1175 0.0180 0.033 Uiso 1 1 calc R U
C25A C 0.0634(9) 0.2504(8) 0.01522(17) 0.026(2) Uani 1 1 d . .
H25A H 0.0562 0.2690 -0.0036 0.031 Uiso 1 1 calc R U
C26A C -0.0182(9) 0.3017(8) 0.03671(16) 0.025(2) Uani 1 1 d . .
H26A H -0.0906 0.3581 0.0344 0.030 Uiso 1 1 calc R U
C27A C -0.1812(8) 0.0062(7) 0.05756(17) 0.0209(19) Uani 1 1 d . .
H27A H -0.2030 0.0119 0.0763 0.025 Uiso 1 1 calc R U
C28A C -0.0780(9) -0.0719(8) 0.04547(18) 0.026(2) Uani 1 1 d . .
H28A H -0.0199 -0.1268 0.0549 0.031 Uiso 1 1 calc R U
C29A C -0.0799(9) -0.0512(7) 0.01646(17) 0.024(2) Uani 1 1 d . .
H29A H -0.0236 -0.0900 0.0034 0.029 Uiso 1 1 calc R U
C30A C -0.1840(10) 0.0403(8) 0.01098(18) 0.027(2) Uani 1 1 d . .
H30A H -0.2074 0.0722 -0.0063 0.033 Uiso 1 1 calc R U
C31A C -0.2438(9) 0.0730(8) 0.03590(19) 0.029(2) Uani 1 1 d . .
H31A H -0.3151 0.1308 0.0380 0.035 Uiso 1 1 calc R U
Fe1B Fe 0.69478(11) 0.71302(10) 0.21330(2) 0.0178(3) Uani 1 1 d . .
O1B O 0.3931(6) 0.9153(5) 0.05707(11) 0.0218(13) Uani 1 1 d . .
O2B O 0.6505(5) 0.6269(5) 0.13900(10) 0.0226(13) Uani 1 1 d . .
O3B O 0.8541(6) 0.5388(5) 0.15074(11) 0.0210(13) Uani 1 1 d . .
C1B C 0.4561(9) 0.7353(7) 0.10025(16) 0.0202(19) Uani 1 1 d . .
H1B H 0.4238 0.7083 0.1186 0.024 Uiso 1 1 calc R U
C2B C 0.4943(8) 0.8733(7) 0.10205(17) 0.019(2) Uani 1 1 d . .
C3B C 0.5614(9) 0.9210(8) 0.12531(17) 0.026(2) Uani 1 1 d . .
H3B H 0.5823 0.8679 0.1400 0.031 Uiso 1 1 calc R U
C4B C 0.5979(9) 1.0479(9) 0.12680(18) 0.029(2) Uani 1 1 d . .
H4B H 0.6440 1.0792 0.1423 0.035 Uiso 1 1 calc R U
C5B C 0.5640(9) 1.1264(9) 0.10475(17) 0.027(2) Uani 1 1 d . .
H5B H 0.5895 1.2104 0.1054 0.032 Uiso 1 1 calc R U
C6B C 0.4941(8) 1.0826(8) 0.08215(18) 0.024(2) Uani 1 1 d . .
H6B H 0.4689 1.1366 0.0679 0.028 Uiso 1 1 calc R U
C7B C 0.4609(8) 0.9540(7) 0.08090(16) 0.0193(19) Uani 1 1 d . .
C8B C 0.3214(8) 0.8028(7) 0.05834(15) 0.0178(18) Uani 1 1 d . .
C9B C 0.2332(8) 0.7822(8) 0.03630(17) 0.0223(19) Uani 1 1 d . .
H9B H 0.2264 0.8412 0.0221 0.027 Uiso 1 1 calc R U
C10B C 0.1540(8) 0.6723(7) 0.03529(17) 0.0218(19) Uani 1 1 d . .
C11B C 0.1638(9) 0.5910(8) 0.05725(17) 0.028(2) Uani 1 1 d . .
H11B H 0.1073 0.5204 0.0574 0.033 Uiso 1 1 calc R U
C12B C 0.2541(8) 0.6094(8) 0.07936(16) 0.0209(19) Uani 1 1 d . .
C13B C 0.3379(8) 0.7191(8) 0.07982(15) 0.0186(18) Uani 1 1 d . .
C14B C 0.0584(9) 0.6465(7) 0.01130(17) 0.026(2) Uani 1 1 d . .
H14D H 0.0467 0.5576 0.0092 0.039 Uiso 1 1 calc R U
H14E H 0.0974 0.6807 -0.0054 0.039 Uiso 1 1 calc R U
H14F H -0.0298 0.6848 0.0148 0.039 Uiso 1 1 calc R U
C15B C 0.2645(9) 0.5108(8) 0.10153(18) 0.027(2) Uani 1 1 d . .
H15D H 0.2991 0.5480 0.1183 0.041 Uiso 1 1 calc R U
H15E H 0.3264 0.4458 0.0956 0.041 Uiso 1 1 calc R U
H15F H 0.1747 0.4757 0.1049 0.041 Uiso 1 1 calc R U
C16B C 0.7010(9) 0.6481(8) 0.11117(15) 0.023(2) Uani 1 1 d . .
H16C H 0.7657 0.5825 0.1061 0.028 Uiso 1 1 calc R U
H16D H 0.7487 0.7280 0.1102 0.028 Uiso 1 1 calc R U
C17B C 0.5789(8) 0.6479(7) 0.09139(15) 0.019(2) Uani 1 1 d . .
H17B H 0.5420 0.5623 0.0917 0.022 Uiso 1 1 calc R U
C18B C 0.6281(9) 0.6700(7) 0.06181(16) 0.022(2) Uani 1 1 d . .
H18C H 0.6868 0.7438 0.0616 0.026 Uiso 1 1 calc R U
H18D H 0.5483 0.6876 0.0502 0.026 Uiso 1 1 calc R U
C19B C 0.7078(10) 0.5608(7) 0.04916(17) 0.028(2) Uani 1 1 d . .
H19C H 0.7913 0.5467 0.0599 0.034 Uiso 1 1 calc R U
H19D H 0.7352 0.5827 0.0304 0.034 Uiso 1 1 calc R U
C20B C 0.6223(10) 0.4376(8) 0.0483(2) 0.037(2) Uani 1 1 d . .
H20D H 0.6714 0.3755 0.0378 0.056 Uiso 1 1 calc R U
H20E H 0.5343 0.4535 0.0398 0.056 Uiso 1 1 calc R U
H20F H 0.6083 0.4076 0.0669 0.056 Uiso 1 1 calc R U
C21B C 0.7401(8) 0.5767(7) 0.15725(17) 0.0172(19) Uani 1 1 d . .
C22B C 0.6828(9) 0.5707(6) 0.18515(14) 0.0141(17) Uani 1 1 d . U
C23B C 0.7550(9) 0.5304(7) 0.20957(16) 0.021(2) Uani 1 1 d . .
H23B H 0.8456 0.5013 0.2102 0.025 Uiso 1 1 calc R U
C24B C 0.6657(9) 0.5425(7) 0.23233(17) 0.020(2) Uani 1 1 d . .
H24B H 0.6867 0.5221 0.2506 0.024 Uiso 1 1 calc R U
C25B C 0.5375(9) 0.5913(7) 0.22271(16) 0.0215(19) Uani 1 1 d . .
H25B H 0.4602 0.6081 0.2336 0.026 Uiso 1 1 calc R U
C26B C 0.5479(8) 0.6097(7) 0.19388(15) 0.0178(17) Uani 1 1 d . .
H26B H 0.4789 0.6417 0.1824 0.021 Uiso 1 1 calc R U
C27B C 0.7914(10) 0.8617(7) 0.19527(18) 0.028(2) Uani 1 1 d . .
H27B H 0.8244 0.8643 0.1772 0.033 Uiso 1 1 calc R U
C28B C 0.8668(9) 0.8216(7) 0.21864(18) 0.026(2) Uani 1 1 d . .
H28B H 0.9580 0.7938 0.2186 0.031 Uiso 1 1 calc R U
C29B C 0.7799(9) 0.8309(8) 0.24210(18) 0.026(2) Uani 1 1 d . .
H29B H 0.8031 0.8102 0.2603 0.031 Uiso 1 1 calc R U
C30B C 0.6508(9) 0.8778(8) 0.23280(18) 0.026(2) Uani 1 1 d . .
H30B H 0.5743 0.8931 0.2440 0.032 Uiso 1 1 calc R U
C31B C 0.6567(9) 0.8975(8) 0.20396(18) 0.028(2) Uani 1 1 d . .
H31B H 0.5860 0.9280 0.1928 0.034 Uiso 1 1 calc R U

loop_
_atom_site_aniso_label
_atom_site_aniso_U_11
_atom_site_aniso_U_22
_atom_site_aniso_U_33
_atom_site_aniso_U_23
_atom_site_aniso_U_13
_atom_site_aniso_U_12
Fe1A 0.0195(7) 0.0141(6) 0.0258(7) -0.0004(6) 0.0006(5) 0.0007(6)
O1A 0.019(3) 0.014(3) 0.029(3) 0.004(2) -0.006(3) -0.004(3)
O2A 0.021(3) 0.027(3) 0.019(3) 0.003(3) -0.003(2) 0.007(3)
O3A 0.047(4) 0.031(4) 0.029(4) -0.001(3) -0.003(3) 0.025(3)
C1A 0.017(5) 0.017(4) 0.022(4) 0.000(4) 0.003(4) 0.006(4)
C2A 0.011(4) 0.014(4) 0.022(5) -0.007(4) 0.001(3) 0.000(3)
C3A 0.015(5) 0.019(4) 0.023(4) -0.001(4) -0.003(4) 0.003(4)
C4A 0.023(5) 0.012(4) 0.033(5) 0.005(4) 0.006(4) 0.002(4)
C5A 0.019(5) 0.017(4) 0.027(5) -0.004(4) 0.002(3) 0.002(4)
C6A 0.015(5) 0.021(5) 0.020(4) 0.004(4) 0.000(4) 0.002(4)
C7A 0.013(5) 0.013(4) 0.025(5) 0.005(4) 0.002(3) -0.008(4)
C8A 0.010(4) 0.013(4) 0.032(5) -0.007(4) 0.003(4) -0.003(3)
C9A 0.021(5) 0.013(4) 0.026(5) 0.000(4) 0.003(3) 0.003(4)
C10A 0.013(5) 0.016(4) 0.033(5) 0.001(4) 0.004(4) 0.002(4)
C11A 0.021(5) 0.008(4) 0.035(5) -0.013(4) -0.001(4) 0.002(4)
C12A 0.012(4) 0.019(4) 0.025(5) -0.008(4) 0.005(3) -0.004(4)
C13A 0.010(4) 0.016(4) 0.019(4) -0.002(4) 0.006(3) 0.003(4)
C14A 0.022(5) 0.015(4) 0.041(5) 0.002(4) 0.005(4) 0.005(4)
C15A 0.027(5) 0.019(5) 0.034(5) -0.009(4) -0.001(4) -0.002(4)
C16A 0.025(5) 0.012(4) 0.024(5) 0.001(4) -0.003(4) 0.005(3)
C17A 0.017(5) 0.012(4) 0.031(5) 0.006(4) -0.004(4) 0.001(4)
C18A 0.006(4) 0.018(4) 0.022(4) 0.002(3) -0.004(3) -0.001(3)
C19A 0.017(5) 0.014(4) 0.026(5) 0.002(4) 0.002(3) 0.003(4)
C20A 0.027(5) 0.029(5) 0.028(5) 0.003(4) 0.005(4) 0.004(5)
C21A 0.029(4) 0.014(4) 0.024(4) -0.004(3) -0.008(3) -0.010(4)
C22A 0.022(5) 0.014(4) 0.023(5) -0.003(3) 0.000(4) -0.004(4)
C23A 0.021(5) 0.022(5) 0.025(5) -0.003(4) 0.000(4) 0.000(4)
C24A 0.023(5) 0.023(5) 0.037(6) -0.006(4) 0.008(4) -0.005(4)
C25A 0.031(6) 0.025(5) 0.021(5) 0.004(4) 0.006(4) -0.013(4)
C26A 0.036(5) 0.018(4) 0.022(5) -0.003(4) 0.001(4) -0.005(4)
C27A 0.014(5) 0.022(4) 0.027(5) -0.002(4) 0.005(4) -0.011(4)
C28A 0.024(5) 0.018(5) 0.036(6) 0.002(4) 0.003(4) 0.001(4)
C29A 0.034(6) 0.013(4) 0.025(5) -0.005(4) 0.002(4) 0.000(4)
C30A 0.027(5) 0.022(5) 0.033(5) 0.000(4) -0.013(5) -0.005(4)
C31A 0.030(5) 0.022(5) 0.035(5) 0.001(5) -0.001(4) 0.003(4)
Fe1B 0.0146(6) 0.0120(6) 0.0267(7) -0.0026(6) 0.0003(5) -0.0005(5)
O1B 0.022(3) 0.016(3) 0.028(3) 0.004(3) -0.005(2) -0.003(3)
O2B 0.018(3) 0.029(3) 0.021(3) -0.001(3) 0.001(2) 0.003(3)
O3B 0.017(3) 0.016(3) 0.031(3) -0.004(3) 0.003(3) 0.002(3)
C1B 0.016(5) 0.022(5) 0.022(4) 0.003(4) 0.001(4) -0.001(4)
C2B 0.014(5) 0.013(4) 0.030(5) -0.001(4) 0.004(3) 0.006(4)
C3B 0.028(5) 0.021(5) 0.029(5) -0.004(4) 0.003(4) 0.007(4)
C4B 0.024(5) 0.037(6) 0.027(5) -0.011(5) -0.001(4) 0.001(4)
C5B 0.022(5) 0.023(5) 0.035(5) -0.007(5) 0.008(4) -0.004(4)
C6B 0.014(5) 0.018(5) 0.038(6) 0.002(4) 0.009(4) 0.005(4)
C7B 0.011(4) 0.024(5) 0.022(5) 0.001(4) 0.001(4) 0.004(4)
C8B 0.012(4) 0.014(4) 0.027(5) -0.005(4) 0.002(3) 0.001(4)
C9B 0.021(5) 0.019(4) 0.027(5) 0.008(4) -0.001(4) 0.002(4)
C10B 0.023(5) 0.017(4) 0.025(5) -0.001(4) -0.002(4) 0.011(4)
C11B 0.026(6) 0.023(5) 0.034(5) -0.005(4) 0.005(4) -0.001(4)
C12B 0.019(5) 0.016(4) 0.028(5) -0.002(4) 0.002(4) 0.002(4)
C13B 0.015(5) 0.022(4) 0.019(4) 0.002(4) -0.002(3) 0.006(4)
C14B 0.026(5) 0.013(4) 0.040(5) 0.002(4) -0.008(4) -0.004(4)
C15B 0.028(6) 0.023(5) 0.031(5) 0.009(4) -0.001(4) 0.000(4)
C16B 0.019(5) 0.028(5) 0.024(5) 0.001(4) -0.001(4) -0.002(4)
C17B 0.018(5) 0.016(4) 0.022(5) -0.005(4) 0.005(3) 0.004(4)
C18B 0.018(5) 0.017(4) 0.031(5) 0.001(4) 0.001(4) 0.005(4)
C19B 0.040(6) 0.025(5) 0.020(5) 0.000(4) 0.005(4) 0.003(5)
C20B 0.042(6) 0.028(5) 0.041(6) -0.007(5) -0.004(5) 0.007(5)
C21B 0.011(5) 0.012(4) 0.029(5) 0.000(4) -0.005(4) -0.004(3)
C22B 0.022(4) 0.008(3) 0.012(4) -0.003(3) -0.003(3) -0.008(3)
C23B 0.027(5) 0.017(4) 0.019(5) -0.002(4) -0.002(4) 0.000(4)
C24B 0.024(5) 0.011(4) 0.026(5) 0.005(4) -0.004(4) -0.005(4)
C25B 0.026(5) 0.011(4) 0.027(5) 0.002(4) 0.001(4) -0.008(4)
C26B 0.008(4) 0.018(4) 0.028(5) 0.000(4) -0.003(3) -0.003(4)
C27B 0.047(6) 0.006(4) 0.030(5) -0.004(4) 0.009(5) -0.009(4)
C28B 0.021(5) 0.015(5) 0.042(6) -0.007(4) 0.000(4) -0.007(4)
C29B 0.029(6) 0.016(4) 0.032(5) -0.005(4) -0.007(4) -0.009(4)
C30B 0.025(5) 0.014(4) 0.040(6) -0.013(4) 0.006(4) -0.004(4)
C31B 0.025(5) 0.016(4) 0.043(6) -0.008(4) -0.002(4) 0.008(4)

loop_
_atom_type_symbol
_atom_type_description
_atom_type_scat_dispersion_real
_atom_type_scat_dispersion_imag
_atom_type_scat_source
C C 0.0033 0.0016 'International Tables Vol C Tables 4.2.6.8 and 6.1.1.4'
H H 0.0000 0.0000 'International Tables Vol C Tables 4.2.6.8 and 6.1.1.4'
O O 0.0106 0.0060 'International Tables Vol C Tables 4.2.6.8 and 6.1.1.4'
Fe Fe 0.3463 0.8444 'International Tables Vol C Tables 4.2.6.8 and 6.1.1.4'

loop_
_geom_angle_atom_site_label_1
_geom_angle_atom_site_label_2
_geom_angle_atom_site_label_3
_geom_angle
C26A Fe1A C31A 107.6(4)
C26A Fe1A C30A 116.4(3)
C31A Fe1A C30A 39.7(3)
C26A Fe1A C24A 68.4(3)
C31A Fe1A C24A 165.3(4)
C30A Fe1A C24A 128.1(4)
C26A Fe1A C22A 40.8(3)
C31A Fe1A C22A 118.6(3)
C30A Fe1A C22A 150.3(3)
C24A Fe1A C22A 68.4(3)
C26A Fe1A C23A 68.9(3)
C31A Fe1A C23A 153.3(3)
C30A Fe1A C23A 166.3(4)
C24A Fe1A C23A 40.1(3)
C22A Fe1A C23A 41.4(3)
C26A Fe1A C29A 150.3(3)
C31A Fe1A C29A 67.7(4)
C30A Fe1A C29A 41.0(3)
C24A Fe1A C29A 108.3(3)
C22A Fe1A C29A 167.7(3)
C23A Fe1A C29A 128.6(3)
C26A Fe1A C27A 128.2(3)
C31A Fe1A C27A 40.2(3)
C30A Fe1A C27A 67.8(3)
C24A Fe1A C27A 153.1(3)
C22A Fe1A C27A 109.0(3)
C23A Fe1A C27A 120.0(3)
C29A Fe1A C27A 68.2(3)
C26A Fe1A C28A 167.2(3)
C31A Fe1A C28A 67.8(3)
C30A Fe1A C28A 68.3(3)
C24A Fe1A C28A 119.1(3)
C22A Fe1A C28A 129.8(3)
C23A Fe1A C28A 109.4(3)
C29A Fe1A C28A 40.5(3)
C27A Fe1A C28A 40.7(3)
C26A Fe1A C25A 40.5(3)
C31A Fe1A C25A 127.4(4)
C30A Fe1A C25A 107.1(4)
C24A Fe1A C25A 40.6(3)
C22A Fe1A C25A 68.2(3)
C23A Fe1A C25A 68.1(3)
C29A Fe1A C25A 117.5(3)
C27A Fe1A C25A 165.5(4)
C28A Fe1A C25A 151.7(3)
C8A O1A C7A 117.9(6)
C21A O2A C16A 119.9(6)
C2A C1A C13A 109.6(6)
C2A C1A C17A 112.8(6)
C13A C1A C17A 109.9(6)
C7A C2A C3A 117.4(7)
C7A C2A C1A 121.6(7)
C3A C2A C1A 121.0(7)
C4A C3A C2A 120.4(7)
C5A C4A C3A 120.5(7)
C4A C5A C6A 119.7(8)
C7A C6A C5A 118.4(7)
C2A C7A C6A 123.4(7)
C2A C7A O1A 121.0(7)
C6A C7A O1A 115.4(7)
C13A C8A C9A 123.6(7)
C13A C8A O1A 121.8(7)
C9A C8A O1A 114.6(7)
C10A C9A C8A 118.5(7)
C11A C10A C9A 120.1(8)
C11A C10A C14A 118.6(7)
C9A C10A C14A 121.4(7)
C10A C11A C12A 121.0(7)
C13A C12A C11A 119.3(7)
C13A C12A C15A 121.2(7)
C11A C12A C15A 119.5(7)
C8A C13A C12A 117.3(7)
C8A C13A C1A 120.3(7)
C12A C13A C1A 122.3(7)
O2A C16A C17A 108.7(6)
C16A C17A C18A 110.5(6)
C16A C17A C1A 111.8(6)
C18A C17A C1A 113.0(6)
C17A C18A C19A 115.3(6)
C20A C19A C18A 112.3(7)
O3A C21A O2A 122.9(7)
O3A C21A C22A 124.3(8)
O2A C21A C22A 112.7(8)
C26A C22A C23A 107.2(7)
C26A C22A C21A 125.4(8)
C23A C22A C21A 127.3(8)
C26A C22A Fe1A 69.0(4)
C23A C22A Fe1A 69.3(4)
C21A C22A Fe1A 124.2(6)
C24A C23A C22A 107.6(7)
C24A C23A Fe1A 69.9(5)
C22A C23A Fe1A 69.3(5)
C23A C24A C25A 109.0(8)
C23A C24A Fe1A 70.1(5)
C25A C24A Fe1A 70.3(5)
C26A C25A C24A 107.6(7)
C26A C25A Fe1A 68.7(5)
C24A C25A Fe1A 69.1(5)
C25A C26A C22A 108.5(8)
C25A C26A Fe1A 70.8(5)
C22A C26A Fe1A 70.2(5)
C31A C27A C28A 107.1(7)
C31A C27A Fe1A 69.2(5)
C28A C27A Fe1A 69.7(5)
C29A C28A C27A 107.7(7)
C29A C28A Fe1A 69.6(5)
C27A C28A Fe1A 69.6(5)
C28A C29A C30A 107.4(8)
C28A C29A Fe1A 69.9(5)
C30A C29A Fe1A 69.0(5)
C31A C30A C29A 107.9(8)
C31A C30A Fe1A 70.1(5)
C29A C30A Fe1A 70.0(5)
C30A C31A C27A 109.9(8)
C30A C31A Fe1A 70.2(5)
C27A C31A Fe1A 70.6(5)
C26B Fe1B C27B 123.2(3)
C26B Fe1B C30B 122.4(3)
C27B Fe1B C30B 67.7(3)
C26B Fe1B C22B 41.3(3)
C27B Fe1B C22B 108.8(3)
C30B Fe1B C22B 159.6(3)
C26B Fe1B C23B 68.9(3)
C27B Fe1B C23B 125.1(4)
C30B Fe1B C23B 157.4(3)
C22B Fe1B C23B 41.2(3)
C26B Fe1B C28B 159.6(3)
C27B Fe1B C28B 40.4(3)
C30B Fe1B C28B 67.8(3)
C22B Fe1B C28B 123.5(3)
C23B Fe1B C28B 108.6(3)
C26B Fe1B C29B 158.3(3)
C27B Fe1B C29B 68.1(3)
C30B Fe1B C29B 40.6(3)
C22B Fe1B C29B 158.7(3)
C23B Fe1B C29B 122.1(3)
C28B Fe1B C29B 40.4(3)
C26B Fe1B C25B 40.4(3)
C27B Fe1B C25B 158.2(4)
C30B Fe1B C25B 106.8(3)
C22B Fe1B C25B 68.5(3)
C23B Fe1B C25B 68.1(3)
C28B Fe1B C25B 159.2(3)
C29B Fe1B C25B 122.5(3)
C26B Fe1B C31B 107.1(3)
C27B Fe1B C31B 40.7(3)
C30B Fe1B C31B 40.3(3)
C22B Fe1B C31B 123.9(3)
C23B Fe1B C31B 161.3(3)
C28B Fe1B C31B 68.3(3)
C29B Fe1B C31B 68.4(3)
C25B Fe1B C31B 121.5(3)
C26B Fe1B C24B 68.2(3)
C27B Fe1B C24B 160.4(4)
C30B Fe1B C24B 121.9(3)
C22B Fe1B C24B 68.4(3)
C23B Fe1B C24B 40.0(3)
C28B Fe1B C24B 123.8(3)
C29B Fe1B C24B 107.2(3)
C25B Fe1B C24B 40.5(3)
C31B Fe1B C24B 157.1(3)
C7B O1B C8B 117.2(6)
C21B O2B C16B 116.9(6)
C13B C1B C2B 109.3(7)
C13B C1B C17B 109.0(6)
C2B C1B C17B 114.0(7)
C7B C2B C3B 118.6(8)
C7B C2B C1B 120.5(7)
C3B C2B C1B 120.9(7)
C2B C3B C4B 120.8(8)
C5B C4B C3B 118.8(8)
C6B C5B C4B 121.4(8)
C5B C6B C7B 118.7(8)
C2B C7B O1B 122.8(7)
C2B C7B C6B 121.6(8)
O1B C7B C6B 115.6(7)
C13B C8B C9B 123.3(8)
C13B C8B O1B 122.4(7)
C9B C8B O1B 114.3(7)
C8B C9B C10B 119.8(8)
C11B C10B C9B 117.6(8)
C11B C10B C14B 121.3(8)
C9B C10B C14B 121.0(7)
C10B C11B C12B 123.1(8)
C11B C12B C13B 119.0(7)
C11B C12B C15B 119.2(8)
C13B C12B C15B 121.7(7)
C8B C13B C12B 117.1(7)
C8B C13B C1B 120.1(7)
C12B C13B C1B 122.2(7)
O2B C16B C17B 108.7(6)
C16B C17B C18B 110.2(6)
C16B C17B C1B 114.7(6)
C18B C17B C1B 113.5(6)
C17B C18B C19B 114.5(6)
C18B C19B C20B 112.8(7)
O3B C21B O2B 123.2(7)
O3B C21B C22B 124.7(7)
O2B C21B C22B 112.1(7)
C26B C22B C23B 106.8(7)
C26B C22B C21B 127.2(7)
C23B C22B C21B 125.9(8)
C26B C22B Fe1B 68.9(4)
C23B C22B Fe1B 69.5(4)
C21B C22B Fe1B 124.1(5)
C24B C23B C22B 108.3(7)
C24B C23B Fe1B 70.6(5)
C22B C23B Fe1B 69.4(4)
C23B C24B C25B 108.4(7)
C23B C24B Fe1B 69.4(4)
C25B C24B Fe1B 69.5(4)
C26B C25B C24B 108.1(8)
C26B C25B Fe1B 68.9(5)
C24B C25B Fe1B 69.9(5)
C25B C26B C22B 108.4(7)
C25B C26B Fe1B 70.7(4)
C22B C26B Fe1B 69.8(4)
C28B C27B C31B 108.7(7)
C28B C27B Fe1B 70.1(5)
C31B C27B Fe1B 70.3(5)
C27B C28B C29B 108.1(8)
C27B C28B Fe1B 69.5(5)
C29B C28B Fe1B 69.9(5)
C28B C29B C30B 107.2(8)
C28B C29B Fe1B 69.7(5)
C30B C29B Fe1B 69.4(5)
C31B C30B C29B 109.3(8)
C31B C30B Fe1B 70.4(5)
C29B C30B Fe1B 70.0(5)
C30B C31B C27B 106.7(8)
C30B C31B Fe1B 69.3(5)
C27B C31B Fe1B 69.1(5)

loop_
_geom_bond_atom_site_label_1
_geom_bond_atom_site_label_2
_geom_bond_distance
Fe1A C26A 2.024(8)
Fe1A C31A 2.029(9)
Fe1A C30A 2.030(8)
Fe1A C24A 2.037(9)
Fe1A C22A 2.039(8)
Fe1A C23A 2.040(8)
Fe1A C29A 2.043(8)
Fe1A C27A 2.047(8)
Fe1A C28A 2.048(8)
Fe1A C25A 2.053(8)
O1A C8A 1.402(9)
O1A C7A 1.406(9)
O2A C21A 1.322(9)
O2A C16A 1.441(9)
O3A C21A 1.223(10)
C1A C2A 1.510(11)
C1A C13A 1.520(10)
C1A C17A 1.569(11)
C2A C7A 1.365(11)
C2A C3A 1.400(10)
C3A C4A 1.389(11)
C4A C5A 1.367(11)
C5A C6A 1.399(11)
C6A C7A 1.373(11)
C8A C13A 1.374(11)
C8A C9A 1.385(11)
C9A C10A 1.375(11)
C10A C11A 1.373(11)
C10A C14A 1.527(10)
C11A C12A 1.409(11)
C12A C13A 1.405(10)
C12A C15A 1.510(11)
C16A C17A 1.523(10)
C17A C18A 1.527(11)
C18A C19A 1.527(10)
C19A C20A 1.515(10)
C21A C22A 1.451(11)
C22A C26A 1.416(11)
C22A C23A 1.441(11)
C23A C24A 1.396(11)
C24A C25A 1.417(12)
C25A C26A 1.412(11)
C27A C31A 1.401(11)
C27A C28A 1.425(11)
C28A C29A 1.416(12)
C29A C30A 1.426(12)
C30A C31A 1.378(12)
Fe1B C26B 2.026(8)
Fe1B C27B 2.035(8)
Fe1B C30B 2.037(8)
Fe1B C22B 2.038(7)
Fe1B C23B 2.040(8)
Fe1B C28B 2.043(8)
Fe1B C29B 2.046(8)
Fe1B C25B 2.050(8)
Fe1B C31B 2.051(9)
Fe1B C24B 2.055(8)
O1B C7B 1.385(9)
O1B C8B 1.388(9)
O2B C21B 1.346(9)
O2B C16B 1.445(9)
O3B C21B 1.215(9)
C1B C13B 1.518(11)
C1B C2B 1.519(11)
C1B C17B 1.569(11)
C2B C7B 1.372(11)
C2B C3B 1.391(11)
C3B C4B 1.400(12)
C4B C5B 1.392(12)
C5B C6B 1.364(12)
C6B C7B 1.410(11)
C8B C13B 1.376(10)
C8B C9B 1.380(11)
C9B C10B 1.401(11)
C10B C11B 1.371(11)
C10B C14B 1.505(11)
C11B C12B 1.392(11)
C12B C13B 1.423(11)
C12B C15B 1.502(12)
C16B C17B 1.517(11)
C17B C18B 1.522(10)
C18B C19B 1.524(11)
C19B C20B 1.552(12)
C21B C22B 1.456(11)
C22B C26B 1.432(11)
C22B C23B 1.434(11)
C23B C24B 1.402(11)
C24B C25B 1.422(11)
C25B C26B 1.407(10)
C27B C28B 1.408(12)
C27B C31B 1.421(12)
C28B C29B 1.412(12)
C29B C30B 1.417(12)
C30B C31B 1.407(11)

loop_
_geom_torsion_atom_site_label_1
_geom_torsion_atom_site_label_2
_geom_torsion_atom_site_label_3
_geom_torsion_atom_site_label_4
_geom_torsion
C13A C1A C2A C7A -25.6(10)
C17A C1A C2A C7A 97.3(9)
C13A C1A C2A C3A 157.5(7)
C17A C1A C2A C3A -79.6(9)
C7A C2A C3A C4A 0.1(11)
C1A C2A C3A C4A 177.1(7)
C2A C3A C4A C5A -0.9(12)
C3A C4A C5A C6A 2.9(12)
C4A C5A C6A C7A -4.2(11)
C3A C2A C7A C6A -1.5(12)
C1A C2A C7A C6A -178.5(7)
C3A C2A C7A O1A -177.3(6)
C1A C2A C7A O1A 5.7(11)
C5A C6A C7A C2A 3.5(12)
C5A C6A C7A O1A 179.5(7)
C8A O1A C7A C2A 17.2(10)
C8A O1A C7A C6A -158.9(7)
C7A O1A C8A C13A -17.4(10)
C7A O1A C8A C9A 161.3(7)
C13A C8A C9A C10A -1.2(12)
O1A C8A C9A C10A -179.9(7)
C8A C9A C10A C11A 3.7(12)
C8A C9A C10A C14A -177.1(7)
C9A C10A C11A C12A -3.5(12)
C14A C10A C11A C12A 177.3(7)
C10A C11A C12A C13A 0.7(12)
C10A C11A C12A C15A 179.4(7)
C9A C8A C13A C12A -1.5(12)
O1A C8A C13A C12A 177.1(7)
C9A C8A C13A C1A 176.1(7)
O1A C8A C13A C1A -5.3(11)
C11A C12A C13A C8A 1.7(11)
C15A C12A C13A C8A -177.0(7)
C11A C12A C13A C1A -175.9(7)
C15A C12A C13A C1A 5.4(11)
C2A C1A C13A C8A 25.2(10)
C17A C1A C13A C8A -99.3(8)
C2A C1A C13A C12A -157.3(7)
C17A C1A C13A C12A 78.2(9)
C21A O2A C16A C17A 151.2(7)
O2A C16A C17A C18A 172.8(6)
O2A C16A C17A C1A 45.9(9)
C2A C1A C17A C16A 74.6(8)
C13A C1A C17A C16A -162.7(6)
C2A C1A C17A C18A -50.9(8)
C13A C1A C17A C18A 71.8(8)
C16A C17A C18A C19A 59.6(9)
C1A C17A C18A C19A -174.3(7)
C17A C18A C19A C20A 172.4(7)
C16A O2A C21A O3A -2.1(12)
C16A O2A C21A C22A 175.3(6)
O3A C21A C22A C26A -3.1(13)
O2A C21A C22A C26A 179.5(7)
O3A C21A C22A C23A -179.3(8)
O2A C21A C22A C23A 3.3(12)
O3A C21A C22A Fe1A -90.3(9)
O2A C21A C22A Fe1A 92.3(8)
C26A C22A C23A C24A 0.7(9)
C21A C22A C23A C24A 177.5(8)
Fe1A C22A C23A C24A 59.6(6)
C26A C22A C23A Fe1A -58.8(5)
C21A C22A C23A Fe1A 117.9(8)
C22A C23A C24A C25A 0.5(9)
Fe1A C23A C24A C25A 59.8(6)
C22A C23A C24A Fe1A -59.2(5)
C23A C24A C25A C26A -1.6(9)
Fe1A C24A C25A C26A 58.0(6)
C23A C24A C25A Fe1A -59.6(6)
C24A C25A C26A C22A 2.0(9)
Fe1A C25A C26A C22A 60.3(6)
C24A C25A C26A Fe1A -58.3(6)
C23A C22A C26A C25A -1.7(9)
C21A C22A C26A C25A -178.6(7)
Fe1A C22A C26A C25A -60.8(6)
C23A C22A C26A Fe1A 59.0(5)
C21A C22A C26A Fe1A -117.8(8)
C31A C27A C28A C29A -0.1(9)
Fe1A C27A C28A C29A -59.4(6)
C31A C27A C28A Fe1A 59.3(6)
C27A C28A C29A C30A 0.3(9)
Fe1A C28A C29A C30A -59.1(6)
C27A C28A C29A Fe1A 59.4(6)
C28A C29A C30A C31A -0.4(9)
Fe1A C29A C30A C31A -60.1(6)
C28A C29A C30A Fe1A 59.7(6)
C29A C30A C31A C27A 0.4(10)
Fe1A C30A C31A C27A -59.6(6)
C29A C30A C31A Fe1A 60.0(6)
C28A C27A C31A C30A -0.2(9)
Fe1A C27A C31A C30A 59.4(6)
C28A C27A C31A Fe1A -59.6(5)
C13B C1B C2B C7B -21.9(10)
C17B C1B C2B C7B 100.4(9)
C13B C1B C2B C3B 157.0(7)
C17B C1B C2B C3B -80.8(9)
C7B C2B C3B C4B -1.9(12)
C1B C2B C3B C4B 179.3(8)
C2B C3B C4B C5B 1.0(13)
C3B C4B C5B C6B 1.2(13)
C4B C5B C6B C7B -2.5(12)
C3B C2B C7B O1B -179.5(7)
C1B C2B C7B O1B -0.6(12)
C3B C2B C7B C6B 0.6(12)
C1B C2B C7B C6B 179.5(7)
C8B O1B C7B C2B 19.6(11)
C8B O1B C7B C6B -160.5(7)
C5B C6B C7B C2B 1.5(12)
C5B C6B C7B O1B -178.4(7)
C7B O1B C8B C13B -13.2(10)
C7B O1B C8B C9B 167.1(7)
C13B C8B C9B C10B 0.8(12)
O1B C8B C9B C10B -179.5(7)
C8B C9B C10B C11B 2.7(12)
C8B C9B C10B C14B -179.2(7)
C9B C10B C11B C12B -4.0(12)
C14B C10B C11B C12B 177.8(8)
C10B C11B C12B C13B 1.9(12)
C10B C11B C12B C15B -175.9(8)
C9B C8B C13B C12B -2.9(12)
O1B C8B C13B C12B 177.4(7)
C9B C8B C13B C1B 167.9(7)
O1B C8B C13B C1B -11.8(11)
C11B C12B C13B C8B 1.5(11)
C15B C12B C13B C8B 179.3(7)
C11B C12B C13B C1B -169.0(7)
C15B C12B C13B C1B 8.7(12)
C2B C1B C13B C8B 27.8(10)
C17B C1B C13B C8B -97.4(8)
C2B C1B C13B C12B -161.9(7)
C17B C1B C13B C12B 72.9(9)
C21B O2B C16B C17B 155.0(6)
O2B C16B C17B C18B 180.0(6)
O2B C16B C17B C1B 50.4(9)
C13B C1B C17B C16B -176.1(7)
C2B C1B C17B C16B 61.5(9)
C13B C1B C17B C18B 56.0(9)
C2B C1B C17B C18B -66.4(9)
C16B C17B C18B C19B 70.6(9)
C1B C17B C18B C19B -159.2(7)
C17B C18B C19B C20B 58.8(10)
C16B O2B C21B O3B -6.9(11)
C16B O2B C21B C22B 174.5(6)
O3B C21B C22B C26B -177.7(7)
O2B C21B C22B C26B 0.9(10)
O3B C21B C22B C23B 6.0(12)
O2B C21B C22B C23B -175.4(7)
O3B C21B C22B Fe1B 94.1(9)
O2B C21B C22B Fe1B -87.3(8)
C26B C22B C23B C24B 1.0(8)
C21B C22B C23B C24B 178.0(7)
Fe1B C22B C23B C24B 60.1(5)
C26B C22B C23B Fe1B -59.0(5)
C21B C22B C23B Fe1B 117.9(7)
C22B C23B C24B C25B -0.6(9)
Fe1B C23B C24B C25B 58.8(5)
C22B C23B C24B Fe1B -59.3(5)
C23B C24B C25B C26B -0.1(9)
Fe1B C24B C25B C26B 58.5(5)
C23B C24B C25B Fe1B -58.6(5)
C24B C25B C26B C22B 0.8(9)
Fe1B C25B C26B C22B 59.9(5)
C24B C25B C26B Fe1B -59.1(5)
C23B C22B C26B C25B -1.1(8)
C21B C22B C26B C25B -178.0(7)
Fe1B C22B C26B C25B -60.5(5)
C23B C22B C26B Fe1B 59.4(5)
C21B C22B C26B Fe1B -117.5(7)
C31B C27B C28B C29B 0.4(9)
Fe1B C27B C28B C29B -59.4(6)
C31B C27B C28B Fe1B 59.9(6)
C27B C28B C29B C30B -0.3(9)
Fe1B C28B C29B C30B -59.5(6)
C27B C28B C29B Fe1B 59.2(5)
C28B C29B C30B C31B 0.0(9)
Fe1B C29B C30B C31B -59.7(6)
C28B C29B C30B Fe1B 59.7(5)
C29B C30B C31B C27B 0.2(9)
Fe1B C30B C31B C27B -59.2(6)
C29B C30B C31B Fe1B 59.4(6)
C28B C27B C31B C30B -0.4(9)
Fe1B C27B C31B C30B 59.4(6)
C28B C27B C31B Fe1B -59.8(5)
